data_7020521
loop_
_publ_author_name
'Mansell, Stephen M.'
'Green, Michael'
'Russell, Christopher A.'

_publ_section_title
;
 Coordination chemistry of trimethylsilylphosphaalkyne: a phosphaalkyne
 bearing a reactive substituent.
;
_journal_issue 47
_journal_name_full 'Dalton transactions (Cambridge, England : 2003)'
_journal_page_first 14360
_journal_page_last 14368
_journal_paper_doi 10.1039/c2dt31756g
_journal_volume 41
_journal_year 2012
_chemical_formula_moiety 'C56 H57 P5 Pd2 Si1, 1.5 C7 H8'
_chemical_formula_sum 'C66.5 H69 P5 Pd2 Si'
_chemical_formula_weight 1263.96
_chemical_name_systematic
;
?
;
_space_group_IT_number 2
_symmetry_cell_setting triclinic
_symmetry_space_group_name_Hall '-P 1'
_symmetry_space_group_name_H-M 'P -1'
_atom_sites_solution_hydrogens geom
_atom_sites_solution_primary direct
_atom_sites_solution_secondary difmap
_audit_creation_method SHELXL-97
_cell_angle_alpha 79.4380(10)
_cell_angle_beta 83.5530(10)
_cell_angle_gamma 67.8970(10)
_cell_formula_units_Z 2
_cell_length_a 11.1118(2)
_cell_length_b 14.1587(3)
_cell_length_c 20.7997(5)
_cell_measurement_reflns_used 13699
_cell_measurement_temperature 120(2)
_cell_measurement_theta_max 27.48
_cell_measurement_theta_min 2.91
_cell_volume 2977.16(11)
_computing_cell_refinement
;
'DENZO (Otwinowski & Minor, 1997) & COLLECT (Hooft, R.W.W., 1998)'
;
_computing_data_collection 'COLLECT (Hooft, R.W.W., 1998)'
_computing_data_reduction
;
'DENZO (Otwinowski & Minor, 1997) & COLLECT (Hooft, R.W.W., 1998)'
;
_computing_molecular_graphics SHELXTL
_computing_publication_material SHELXTL
_computing_structure_refinement 'SHELXL-97 (Sheldrick, 1997)'
_computing_structure_solution 'SHELXS-97 (Sheldrick, 1990)'
_diffrn_ambient_temperature 120(2)
_diffrn_detector_area_resol_mean '4096x4096pixels / 62x62mm'
_diffrn_measured_fraction_theta_full 0.977
_diffrn_measured_fraction_theta_max 0.977
_diffrn_measurement_device_type
;
'Bruker-Nonius APEX II CCD camera on \k-goniostat'
;
_diffrn_measurement_method '\f & \w scans'
_diffrn_radiation_monochromator '10cm confocal mirrors'
_diffrn_radiation_source
;
'Bruker-Nonius FR591 rotating anode'
;
_diffrn_radiation_type MoK\a
_diffrn_radiation_wavelength 0.71073
_diffrn_reflns_av_R_equivalents 0.0889
_diffrn_reflns_av_sigmaI/netI 0.1041
_diffrn_reflns_limit_h_max 14
_diffrn_reflns_limit_h_min -14
_diffrn_reflns_limit_k_max 18
_diffrn_reflns_limit_k_min -18
_diffrn_reflns_limit_l_max 27
_diffrn_reflns_limit_l_min -27
_diffrn_reflns_number 46928
_diffrn_reflns_theta_full 27.68
_diffrn_reflns_theta_max 27.68
_diffrn_reflns_theta_min 2.94
_diffrn_standards_number 0
_exptl_absorpt_coefficient_mu 0.799
_exptl_absorpt_correction_T_max 0.97
_exptl_absorpt_correction_T_min 0.7744
_exptl_absorpt_correction_type multi-scan
_exptl_absorpt_process_details 'SADABS 2007/2 (Sheldrick, G.M., 2007)'
_exptl_crystal_colour Yellow
_exptl_crystal_density_diffrn 1.410
_exptl_crystal_density_method 'not measured'
_exptl_crystal_description Block
_exptl_crystal_F_000 1298
_exptl_crystal_size_max 0.08
_exptl_crystal_size_mid 0.08
_exptl_crystal_size_min 0.04
_refine_diff_density_max 1.187
_refine_diff_density_min -0.824
_refine_diff_density_rms 0.160
_refine_ls_extinction_method none
_refine_ls_goodness_of_fit_ref 1.035
_refine_ls_hydrogen_treatment constr
_refine_ls_matrix_type full
_refine_ls_number_parameters 658
_refine_ls_number_reflns 13622
_refine_ls_number_restraints 1
_refine_ls_restrained_S_all 1.035
_refine_ls_R_factor_all 0.1269
_refine_ls_R_factor_gt 0.0744
_refine_ls_shift/su_max 0.000
_refine_ls_shift/su_mean 0.000
_refine_ls_structure_factor_coef Fsqd
_refine_ls_weighting_details 'calc w=1/[\s^2^(Fo^2^)+(0.0000P)^2^+26.9145P] where P=(Fo^2^+2Fc^2^)/3'
_refine_ls_weighting_scheme calc
_refine_ls_wR_factor_gt 0.1284
_refine_ls_wR_factor_ref 0.1508
_reflns_number_gt 9446
_reflns_number_total 13622
_reflns_threshold_expression >2sigma(I)
_cod_data_source_file c2dt31756g.txt
_cod_data_source_block 8
_cod_depositor_comments
;
The following automatic conversions were performed:

'_symmetry_cell_setting' value 'Triclinic' changed to 'triclinic'
according to /home/saulius/struct/CIF-dictionaries/cif_core.dic
dictionary named 'cif_core.dic' version 2.4.2 from 2011-04-26.

Automatic conversion script
Id: cif_fix_values 1891 2012-01-12 08:04:46Z andrius 
;
_cod_original_formula_sum 'C66.50 H69 P5 Pd2 Si'
_cod_database_code 7020521

loop_
_symmetry_equiv_pos_as_xyz
'x, y, z'
'-x, -y, -z'

loop_
_atom_site_label
_atom_site_type_symbol
_atom_site_fract_x
_atom_site_fract_y
_atom_site_fract_z
_atom_site_U_iso_or_equiv
_atom_site_adp_type
_atom_site_occupancy
_atom_site_symmetry_multiplicity
_atom_site_calc_flag
_atom_site_refinement_flags
P1 P 0.46895(14) 0.33108(12) 0.20334(8) 0.0195(3) Uani 1 1 d .
P2 P 0.24569(14) 0.30525(12) 0.09110(8) 0.0196(3) Uani 1 1 d .
P3 P 0.02858(14) 0.44133(12) 0.18129(8) 0.0206(3) Uani 1 1 d .
P4 P 0.48621(15) 0.08035(12) 0.32678(8) 0.0196(3) Uani 1 1 d .
P5 P 0.30649(14) 0.25333(12) 0.40926(8) 0.0183(3) Uani 1 1 d .
Pd1 Pd 0.25269(4) 0.37401(3) 0.18091(2) 0.01775(11) Uani 1 1 d .
Pd2 Pd 0.39589(4) 0.25674(3) 0.30352(2) 0.01712(11) Uani 1 1 d .
C1 C 0.3516(5) 0.4085(4) 0.2513(3) 0.0184(12) Uani 1 1 d .
Si1 Si 0.33592(17) 0.53445(13) 0.26992(9) 0.0242(4) Uani 1 1 d .
C2 C 0.4955(7) 0.5281(6) 0.2962(4) 0.0391(18) Uani 1 1 d .
H2A H 0.5164 0.4821 0.3381 0.059 Uiso 1 1 calc R
H2B H 0.4892 0.5973 0.3012 0.059 Uiso 1 1 calc R
H2C H 0.5641 0.5016 0.2630 0.059 Uiso 1 1 calc R
C3 C 0.2117(9) 0.5891(6) 0.3344(5) 0.053(3) Uani 1 1 d .
H3A H 0.1248 0.6031 0.3201 0.080 Uiso 1 1 calc R
H3B H 0.2175 0.6534 0.3422 0.080 Uiso 1 1 calc R
H3C H 0.2274 0.5395 0.3751 0.080 Uiso 1 1 calc R
C4 C 0.2897(7) 0.6324(5) 0.1945(4) 0.0381(18) Uani 1 1 d .
H4A H 0.3465 0.6054 0.1573 0.057 Uiso 1 1 calc R
H4B H 0.2994 0.6959 0.2010 0.057 Uiso 1 1 calc R
H4C H 0.1991 0.6472 0.1856 0.057 Uiso 1 1 calc R
C5 C 0.3242(6) 0.1683(5) 0.0865(3) 0.0243(14) Uani 1 1 d .
C6 C 0.4429(7) 0.1147(5) 0.1163(4) 0.0325(16) Uani 1 1 d .
H6 H 0.4792 0.1500 0.1384 0.039 Uiso 1 1 calc R
C7 C 0.5072(8) 0.0117(6) 0.1138(4) 0.045(2) Uani 1 1 d .
H7 H 0.5889 -0.0237 0.1330 0.053 Uiso 1 1 calc R
C8 C 0.4535(8) -0.0410(6) 0.0834(5) 0.049(2) Uani 1 1 d .
H8 H 0.4972 -0.1129 0.0832 0.058 Uiso 1 1 calc R
C9 C 0.3369(8) 0.0098(6) 0.0533(4) 0.044(2) Uani 1 1 d .
H9 H 0.3016 -0.0263 0.0313 0.053 Uiso 1 1 calc R
C10 C 0.2717(7) 0.1147(5) 0.0555(4) 0.0313(16) Uani 1 1 d .
H10 H 0.1905 0.1499 0.0357 0.038 Uiso 1 1 calc R
C11 C 0.3025(5) 0.3661(4) 0.0145(3) 0.0201(13) Uani 1 1 d .
C12 C 0.3240(6) 0.3250(5) -0.0433(3) 0.0238(13) Uani 1 1 d .
H12 H 0.3069 0.2642 -0.0437 0.029 Uiso 1 1 calc R
C13 C 0.3697(6) 0.3708(5) -0.1003(4) 0.0302(15) Uani 1 1 d .
H13 H 0.3852 0.3414 -0.1394 0.036 Uiso 1 1 calc R
C14 C 0.3922(6) 0.4602(5) -0.0991(4) 0.0316(16) Uani 1 1 d .
H14 H 0.4228 0.4928 -0.1381 0.038 Uiso 1 1 calc R
C15 C 0.3711(7) 0.5025(6) -0.0427(4) 0.0364(17) Uani 1 1 d .
H15 H 0.3874 0.5637 -0.0427 0.044 Uiso 1 1 calc R
C16 C 0.3256(6) 0.4558(5) 0.0145(4) 0.0296(15) Uani 1 1 d .
H16 H 0.3103 0.4854 0.0535 0.035 Uiso 1 1 calc R
C17 C 0.0726(6) 0.3351(5) 0.0762(3) 0.0229(13) Uani 1 1 d .
H17A H 0.0628 0.3378 0.0291 0.027 Uiso 1 1 calc R
H17B H 0.0437 0.2803 0.1013 0.027 Uiso 1 1 calc R
C18 C -0.0105(6) 0.4386(5) 0.0973(3) 0.0262(14) Uani 1 1 d .
H18A H -0.1037 0.4495 0.0964 0.031 Uiso 1 1 calc R
H18B H 0.0064 0.4949 0.0664 0.031 Uiso 1 1 calc R
C19 C -0.0840(6) 0.5699(5) 0.1939(3) 0.0233(13) Uani 1 1 d .
C20 C -0.1780(6) 0.5855(5) 0.2463(3) 0.0283(15) Uani 1 1 d .
H20 H -0.1849 0.5282 0.2762 0.034 Uiso 1 1 calc R
C21 C -0.2601(7) 0.6844(5) 0.2540(4) 0.0339(16) Uani 1 1 d .
H21 H -0.3237 0.6940 0.2892 0.041 Uiso 1 1 calc R
C22 C -0.2523(7) 0.7687(5) 0.2124(4) 0.0347(17) Uani 1 1 d .
H22 H -0.3093 0.8362 0.2187 0.042 Uiso 1 1 calc R
C23 C -0.1602(7) 0.7545(5) 0.1607(4) 0.0334(16) Uani 1 1 d .
H23 H -0.1548 0.8124 0.1309 0.040 Uiso 1 1 calc R
C24 C -0.0768(6) 0.6570(5) 0.1526(3) 0.0267(14) Uani 1 1 d .
H24 H -0.0123 0.6488 0.1178 0.032 Uiso 1 1 calc R
C58 C -0.0415(5) 0.3549(5) 0.2327(3) 0.0219(13) Uani 1 1 d .
C59 C 0.0226(6) 0.2945(5) 0.2884(3) 0.0289(15) Uani 1 1 d .
H59 H 0.1022 0.2987 0.2975 0.035 Uiso 1 1 calc R
C60 C -0.0257(7) 0.2292(6) 0.3302(4) 0.0358(17) Uani 1 1 d .
H60 H 0.0197 0.1894 0.3680 0.043 Uiso 1 1 calc R
C61 C -0.1405(7) 0.2212(6) 0.3175(4) 0.0348(17) Uani 1 1 d .
H61 H -0.1743 0.1759 0.3464 0.042 Uiso 1 1 calc R
C62 C -0.2057(6) 0.2792(6) 0.2628(4) 0.0367(18) Uani 1 1 d .
H62 H -0.2848 0.2738 0.2541 0.044 Uiso 1 1 calc R
C63 C -0.1578(6) 0.3455(6) 0.2204(4) 0.0335(16) Uani 1 1 d .
H63 H -0.2038 0.3848 0.1827 0.040 Uiso 1 1 calc R
C64 C 0.6576(6) 0.0032(5) 0.3100(3) 0.0229(13) Uani 1 1 d .
C65 C 0.7268(6) -0.0889(5) 0.3488(3) 0.0289(15) Uani 1 1 d .
H65 H 0.6857 -0.1138 0.3870 0.035 Uiso 1 1 calc R
C66 C 0.8555(6) -0.1445(6) 0.3320(4) 0.0335(17) Uani 1 1 d .
H66 H 0.9016 -0.2076 0.3585 0.040 Uiso 1 1 calc R
C67 C 0.9168(7) -0.1084(6) 0.2769(4) 0.0408(19) Uani 1 1 d .
H67 H 1.0048 -0.1467 0.2654 0.049 Uiso 1 1 calc R
C68 C 0.8497(7) -0.0165(6) 0.2385(4) 0.0394(19) Uani 1 1 d .
H68 H 0.8917 0.0088 0.2008 0.047 Uiso 1 1 calc R
C69 C 0.7208(6) 0.0388(5) 0.2551(4) 0.0300(15) Uani 1 1 d .
H69 H 0.6752 0.1020 0.2286 0.036 Uiso 1 1 calc R
C70 C 0.4002(6) 0.0103(5) 0.2970(3) 0.0218(13) Uani 1 1 d .
C71 C 0.4365(7) -0.0953(5) 0.3093(4) 0.0359(18) Uani 1 1 d .
H71 H 0.5098 -0.1355 0.3347 0.043 Uiso 1 1 calc R
C72 C 0.3670(7) -0.1439(6) 0.2850(5) 0.044(2) Uani 1 1 d .
H72 H 0.3937 -0.2169 0.2934 0.053 Uiso 1 1 calc R
C73 C 0.2604(7) -0.0868(6) 0.2491(4) 0.0407(19) Uani 1 1 d .
H73 H 0.2134 -0.1205 0.2328 0.049 Uiso 1 1 calc R
C74 C 0.2209(7) 0.0185(6) 0.2366(4) 0.0362(17) Uani 1 1 d .
H74 H 0.1458 0.0580 0.2123 0.043 Uiso 1 1 calc R
C75 C 0.2920(7) 0.0675(5) 0.2596(4) 0.0306(15) Uani 1 1 d .
H75 H 0.2665 0.1404 0.2498 0.037 Uiso 1 1 calc R
C76 C 0.4684(6) 0.0457(5) 0.4165(3) 0.0229(13) Uani 1 1 d .
H76A H 0.4758 -0.0272 0.4275 0.028 Uiso 1 1 calc R
H76B H 0.5385 0.0538 0.4378 0.028 Uiso 1 1 calc R
C77 C 0.3362(6) 0.1156(5) 0.4413(3) 0.0211(13) Uani 1 1 d .
H77A H 0.3326 0.1053 0.4897 0.025 Uiso 1 1 calc R
H77B H 0.2671 0.0966 0.4274 0.025 Uiso 1 1 calc R
C78 C 0.4001(6) 0.2879(5) 0.4624(3) 0.0233(13) Uani 1 1 d .
C79 C 0.5207(7) 0.2914(7) 0.4377(4) 0.042(2) Uani 1 1 d .
H79 H 0.5519 0.2744 0.3952 0.050 Uiso 1 1 calc R
C80 C 0.5961(8) 0.3194(7) 0.4743(4) 0.048(2) Uani 1 1 d .
H80 H 0.6787 0.3204 0.4573 0.057 Uiso 1 1 calc R
C81 C 0.5499(8) 0.3454(6) 0.5349(4) 0.045(2) Uani 1 1 d .
H81 H 0.6001 0.3657 0.5598 0.054 Uiso 1 1 calc R
C82 C 0.4300(7) 0.3424(6) 0.5602(4) 0.0330(16) Uani 1 1 d .
H82 H 0.3981 0.3607 0.6023 0.040 Uiso 1 1 calc R
C83 C 0.3574(6) 0.3127(5) 0.5236(3) 0.0291(15) Uani 1 1 d .
H83 H 0.2763 0.3094 0.5414 0.035 Uiso 1 1 calc R
C84 C 0.1376(5) 0.3158(4) 0.4375(3) 0.0188(12) Uani 1 1 d .
C85 C 0.0755(6) 0.2721(5) 0.4888(3) 0.0279(14) Uani 1 1 d .
H85 H 0.1215 0.2058 0.5119 0.034 Uiso 1 1 calc R
C86 C -0.0537(6) 0.3245(5) 0.5068(4) 0.0325(16) Uani 1 1 d .
H86 H -0.0958 0.2935 0.5418 0.039 Uiso 1 1 calc R
C87 C -0.1211(6) 0.4212(6) 0.4742(4) 0.0334(16) Uani 1 1 d .
H87 H -0.2088 0.4574 0.4874 0.040 Uiso 1 1 calc R
C88 C -0.0609(6) 0.4653(5) 0.4223(4) 0.0327(16) Uani 1 1 d .
H88 H -0.1074 0.5318 0.3996 0.039 Uiso 1 1 calc R
C89 C 0.0672(6) 0.4129(5) 0.4035(3) 0.0262(14) Uani 1 1 d .
H89 H 0.1075 0.4429 0.3672 0.031 Uiso 1 1 calc R
C90 C 0.8574(7) 0.1549(6) -0.0371(4) 0.0376(18) Uani 1 1 d .
C91 C 0.9405(7) 0.1315(6) 0.0136(4) 0.0363(18) Uani 1 1 d .
H91 H 1.0310 0.0957 0.0061 0.044 Uiso 1 1 calc R
C92 C 0.8938(8) 0.1594(6) 0.0749(4) 0.0425(19) Uani 1 1 d .
H92 H 0.9523 0.1431 0.1087 0.051 Uiso 1 1 calc R
C93 C 0.7624(8) 0.2107(6) 0.0865(5) 0.047(2) Uani 1 1 d .
H93 H 0.7302 0.2299 0.1283 0.056 Uiso 1 1 calc R
C94 C 0.6783(7) 0.2338(6) 0.0372(5) 0.043(2) Uani 1 1 d .
H94 H 0.5877 0.2682 0.0453 0.051 Uiso 1 1 calc R
C95 C 0.7250(7) 0.2074(6) -0.0237(4) 0.0406(19) Uani 1 1 d .
H95 H 0.6658 0.2251 -0.0575 0.049 Uiso 1 1 calc R
C96 C 0.9093(8) 0.1221(7) -0.1026(4) 0.047(2) Uani 1 1 d .
H96A H 0.9122 0.1820 -0.1340 0.071 Uiso 1 1 calc R
H96B H 0.8524 0.0931 -0.1180 0.071 Uiso 1 1 calc R
H96C H 0.9971 0.0698 -0.0984 0.071 Uiso 1 1 calc R
C97 C 0.0071(12) 0.9728(10) 0.4279(5) 0.070(6) Uiso 0.50 1 d PG
H97 H -0.0143 0.9660 0.3865 0.084 Uiso 0.50 1 calc PR
C98 C -0.0909(8) 1.0189(10) 0.4725(6) 0.048(4) Uiso 0.50 1 d PG
H98 H -0.1793 1.0436 0.4615 0.057 Uiso 0.50 1 calc PR
C99 C -0.0595(9) 1.0289(9) 0.5331(6) 0.063(5) Uiso 0.50 1 d PGD
C100 C 0.0699(11) 0.9928(10) 0.5491(5) 0.051(5) Uiso 0.50 1 d PG
H100 H 0.0913 0.9996 0.5906 0.061 Uiso 0.50 1 calc PR
C101 C 0.1679(8) 0.9467(10) 0.5045(7) 0.068(5) Uiso 0.50 1 d PG
H101 H 0.2564 0.9221 0.5155 0.081 Uiso 0.50 1 calc PR
C102 C 0.1365(10) 0.9368(9) 0.4439(6) 0.067(6) Uiso 0.50 1 d PG
H102 H 0.2035 0.9053 0.4135 0.081 Uiso 0.50 1 calc PR
C103 C -0.1700(14) 1.0881(13) 0.5791(8) 0.142(13) Uiso 0.50 1 d PGD
H10A H -0.2536 1.0914 0.5658 0.213 Uiso 0.50 1 calc PR
H10B H -0.1710 1.1582 0.5766 0.213 Uiso 0.50 1 calc PR
H10C H -0.1557 1.0522 0.6242 0.213 Uiso 0.50 1 calc PR

loop_
_atom_site_aniso_label
_atom_site_aniso_U_11
_atom_site_aniso_U_22
_atom_site_aniso_U_33
_atom_site_aniso_U_23
_atom_site_aniso_U_13
_atom_site_aniso_U_12
P1 0.0182(7) 0.0220(8) 0.0183(9) -0.0025(6) -0.0017(6) -0.0074(6)
P2 0.0191(7) 0.0187(8) 0.0203(9) -0.0036(6) -0.0027(6) -0.0053(6)
P3 0.0180(7) 0.0202(8) 0.0220(9) -0.0042(7) -0.0035(6) -0.0037(6)
P4 0.0207(7) 0.0184(8) 0.0183(9) -0.0029(6) -0.0015(6) -0.0051(6)
P5 0.0182(7) 0.0187(8) 0.0158(9) -0.0031(6) -0.0010(6) -0.0040(6)
Pd1 0.0171(2) 0.0182(2) 0.0174(3) -0.00251(18) -0.00358(17) -0.00509(18)
Pd2 0.0181(2) 0.0169(2) 0.0155(3) -0.00260(18) -0.00164(17) -0.00512(18)
C1 0.021(3) 0.018(3) 0.015(3) -0.001(2) -0.007(2) -0.005(2)
Si1 0.0281(9) 0.0178(9) 0.0277(11) -0.0055(7) -0.0008(7) -0.0085(7)
C2 0.047(4) 0.034(4) 0.047(5) -0.012(4) -0.010(4) -0.022(4)
C3 0.069(6) 0.042(5) 0.062(6) -0.033(4) 0.034(5) -0.034(4)
C4 0.043(4) 0.022(4) 0.050(5) -0.003(3) -0.007(4) -0.013(3)
C5 0.032(3) 0.019(3) 0.020(4) -0.001(3) 0.006(3) -0.010(3)
C6 0.033(4) 0.026(4) 0.028(4) -0.002(3) 0.002(3) -0.001(3)
C7 0.040(4) 0.031(4) 0.044(5) -0.005(4) 0.003(4) 0.007(3)
C8 0.055(5) 0.016(4) 0.060(6) -0.006(4) 0.017(4) -0.001(4)
C9 0.058(5) 0.032(4) 0.053(6) -0.018(4) 0.018(4) -0.029(4)
C10 0.031(4) 0.024(3) 0.039(5) -0.006(3) 0.000(3) -0.010(3)
C11 0.019(3) 0.015(3) 0.024(4) 0.001(2) -0.007(2) -0.004(2)
C12 0.028(3) 0.021(3) 0.023(4) -0.003(3) -0.004(3) -0.008(3)
C13 0.025(3) 0.034(4) 0.026(4) -0.001(3) -0.002(3) -0.006(3)
C14 0.021(3) 0.035(4) 0.030(4) 0.013(3) -0.007(3) -0.007(3)
C15 0.037(4) 0.032(4) 0.046(5) 0.001(3) -0.007(3) -0.021(3)
C16 0.038(4) 0.029(4) 0.025(4) -0.006(3) -0.010(3) -0.012(3)
C17 0.023(3) 0.029(3) 0.018(4) -0.007(3) -0.006(2) -0.008(3)
C18 0.026(3) 0.023(3) 0.025(4) -0.003(3) -0.002(3) -0.004(3)
C19 0.023(3) 0.023(3) 0.024(4) -0.008(3) -0.005(2) -0.005(3)
C20 0.032(3) 0.025(3) 0.024(4) -0.005(3) 0.002(3) -0.007(3)
C21 0.038(4) 0.030(4) 0.026(4) -0.006(3) 0.004(3) -0.005(3)
C22 0.039(4) 0.022(4) 0.041(5) -0.012(3) -0.007(3) -0.004(3)
C23 0.044(4) 0.027(4) 0.034(5) -0.002(3) -0.010(3) -0.017(3)
C24 0.026(3) 0.025(3) 0.029(4) -0.007(3) -0.001(3) -0.008(3)
C58 0.017(3) 0.019(3) 0.030(4) -0.007(3) 0.001(2) -0.006(2)
C59 0.033(3) 0.034(4) 0.026(4) -0.004(3) -0.003(3) -0.018(3)
C60 0.034(4) 0.035(4) 0.037(5) 0.003(3) -0.010(3) -0.013(3)
C61 0.032(4) 0.035(4) 0.037(5) -0.001(3) 0.001(3) -0.014(3)
C62 0.024(3) 0.041(4) 0.047(5) 0.002(4) -0.010(3) -0.016(3)
C63 0.027(3) 0.035(4) 0.034(5) 0.005(3) -0.010(3) -0.008(3)
C64 0.024(3) 0.023(3) 0.022(4) -0.007(3) 0.000(2) -0.007(3)
C65 0.026(3) 0.028(4) 0.025(4) -0.002(3) -0.003(3) -0.003(3)
C66 0.023(3) 0.034(4) 0.039(5) -0.012(3) -0.010(3) 0.000(3)
C67 0.022(3) 0.043(5) 0.053(6) -0.011(4) 0.005(3) -0.007(3)
C68 0.030(4) 0.035(4) 0.050(5) -0.009(4) 0.011(3) -0.011(3)
C69 0.030(3) 0.024(3) 0.031(4) -0.002(3) 0.000(3) -0.006(3)
C70 0.024(3) 0.024(3) 0.018(4) -0.008(3) 0.002(2) -0.010(3)
C71 0.030(4) 0.020(3) 0.059(5) -0.008(3) -0.008(3) -0.008(3)
C72 0.040(4) 0.024(4) 0.070(6) -0.010(4) -0.003(4) -0.012(3)
C73 0.043(4) 0.038(4) 0.051(5) -0.013(4) -0.001(4) -0.023(4)
C74 0.035(4) 0.045(5) 0.031(4) 0.001(3) -0.013(3) -0.017(3)
C75 0.038(4) 0.024(3) 0.031(4) -0.001(3) -0.004(3) -0.013(3)
C76 0.027(3) 0.014(3) 0.019(4) -0.003(2) 0.002(2) 0.003(2)
C77 0.022(3) 0.022(3) 0.016(3) -0.001(3) -0.003(2) -0.004(3)
C78 0.023(3) 0.020(3) 0.025(4) -0.005(3) -0.004(3) -0.004(3)
C79 0.032(4) 0.071(6) 0.033(5) -0.022(4) 0.008(3) -0.027(4)
C80 0.039(4) 0.076(6) 0.038(5) -0.015(4) -0.002(4) -0.029(4)
C81 0.046(4) 0.050(5) 0.046(5) -0.005(4) -0.015(4) -0.024(4)
C82 0.036(4) 0.042(4) 0.023(4) -0.010(3) -0.001(3) -0.013(3)
C83 0.024(3) 0.034(4) 0.030(4) -0.002(3) -0.003(3) -0.012(3)
C84 0.016(3) 0.018(3) 0.020(3) -0.006(2) -0.002(2) -0.002(2)
C85 0.032(3) 0.026(3) 0.021(4) 0.001(3) -0.003(3) -0.007(3)
C86 0.026(3) 0.036(4) 0.031(4) -0.003(3) 0.008(3) -0.009(3)
C87 0.019(3) 0.037(4) 0.038(5) -0.008(3) -0.002(3) -0.001(3)
C88 0.032(4) 0.025(4) 0.033(4) -0.002(3) -0.002(3) -0.002(3)
C89 0.023(3) 0.026(3) 0.027(4) -0.003(3) 0.000(3) -0.007(3)
C90 0.034(4) 0.034(4) 0.044(5) 0.001(3) 0.000(3) -0.015(3)
C91 0.025(3) 0.035(4) 0.051(5) -0.008(4) 0.004(3) -0.014(3)
C92 0.053(5) 0.037(4) 0.041(5) -0.003(4) -0.006(4) -0.022(4)
C93 0.056(5) 0.033(4) 0.050(6) -0.013(4) 0.020(4) -0.018(4)
C94 0.030(4) 0.033(4) 0.064(6) -0.013(4) 0.009(4) -0.010(3)
C95 0.038(4) 0.033(4) 0.054(6) 0.001(4) -0.012(4) -0.018(3)
C96 0.062(5) 0.047(5) 0.029(5) 0.005(4) -0.007(4) -0.020(4)

loop_
_atom_type_symbol
_atom_type_description
_atom_type_scat_dispersion_real
_atom_type_scat_dispersion_imag
_atom_type_scat_source
C C 0.0033 0.0016 'International Tables Vol C Tables 4.2.6.8 and 6.1.1.4'
H H 0.0000 0.0000 'International Tables Vol C Tables 4.2.6.8 and 6.1.1.4'
Si Si 0.0817 0.0704 'International Tables Vol C Tables 4.2.6.8 and 6.1.1.4'
P P 0.1023 0.0942 'International Tables Vol C Tables 4.2.6.8 and 6.1.1.4'
Pd Pd -0.9988 1.0072 'International Tables Vol C Tables 4.2.6.8 and 6.1.1.4'

loop_
_geom_angle_atom_site_label_1
_geom_angle_atom_site_label_2
_geom_angle_atom_site_label_3
_geom_angle
C1 P1 Pd1 62.12(19)
C1 P1 Pd2 60.4(2)
Pd1 P1 Pd2 80.48(5)
C5 P2 C11 103.1(3)
C5 P2 C17 104.3(3)
C11 P2 C17 102.4(3)
C5 P2 Pd1 122.6(2)
C11 P2 Pd1 114.0(2)
C17 P2 Pd1 108.3(2)
C58 P3 C19 104.0(3)
C58 P3 C18 103.5(3)
C19 P3 C18 100.5(3)
C58 P3 Pd1 111.5(2)
C19 P3 Pd1 129.4(2)
C18 P3 Pd1 104.8(2)
C70 P4 C64 102.8(3)
C70 P4 C76 101.9(3)
C64 P4 C76 101.9(3)
C70 P4 Pd2 115.6(2)
C64 P4 Pd2 124.7(2)
C76 P4 Pd2 106.90(19)
C84 P5 C78 103.8(3)
C84 P5 C77 101.7(3)
C78 P5 C77 103.4(3)
C84 P5 Pd2 128.7(2)
C78 P5 Pd2 110.6(2)
C77 P5 Pd2 105.8(2)
C1 Pd1 P2 153.49(16)
C1 Pd1 P3 119.95(16)
P2 Pd1 P3 86.40(6)
C1 Pd1 P1 44.77(16)
P2 Pd1 P1 108.83(6)
P3 Pd1 P1 164.72(6)
C1 Pd1 Pd2 44.53(16)
P2 Pd1 Pd2 125.91(4)
P3 Pd1 Pd2 121.68(5)
P1 Pd1 Pd2 50.25(4)
C1 Pd2 P4 159.95(17)
C1 Pd2 P5 113.08(17)
P4 Pd2 P5 86.91(6)
C1 Pd2 P1 44.52(17)
P4 Pd2 P1 115.52(6)
P5 Pd2 P1 155.86(6)
C1 Pd2 Pd1 45.22(15)
P4 Pd2 Pd1 124.33(5)
P5 Pd2 Pd1 126.08(4)
P1 Pd2 Pd1 49.27(4)
P1 C1 Si1 128.4(3)
P1 C1 Pd2 75.1(2)
Si1 C1 Pd2 136.5(3)
P1 C1 Pd1 73.1(2)
Si1 C1 Pd1 129.1(3)
Pd2 C1 Pd1 90.2(2)
C1 Si1 C3 117.4(3)
C1 Si1 C4 108.9(3)
C3 Si1 C4 105.2(4)
C1 Si1 C2 110.0(3)
C3 Si1 C2 106.3(4)
C4 Si1 C2 108.7(3)
Si1 C2 H2A 109.5
Si1 C2 H2B 109.5
H2A C2 H2B 109.5
Si1 C2 H2C 109.5
H2A C2 H2C 109.5
H2B C2 H2C 109.5
Si1 C3 H3A 109.5
Si1 C3 H3B 109.5
H3A C3 H3B 109.5
Si1 C3 H3C 109.5
H3A C3 H3C 109.5
H3B C3 H3C 109.5
Si1 C4 H4A 109.5
Si1 C4 H4B 109.5
H4A C4 H4B 109.5
Si1 C4 H4C 109.5
H4A C4 H4C 109.5
H4B C4 H4C 109.5
C10 C5 C6 118.8(6)
C10 C5 P2 123.3(5)
C6 C5 P2 117.9(5)
C7 C6 C5 120.5(7)
C7 C6 H6 119.8
C5 C6 H6 119.8
C6 C7 C8 120.2(8)
C6 C7 H7 119.9
C8 C7 H7 119.9
C7 C8 C9 120.6(7)
C7 C8 H8 119.7
C9 C8 H8 119.7
C8 C9 C10 119.2(7)
C8 C9 H9 120.4
C10 C9 H9 120.4
C5 C10 C9 120.6(7)
C5 C10 H10 119.7
C9 C10 H10 119.7
C16 C11 C12 119.0(6)
C16 C11 P2 118.8(5)
C12 C11 P2 122.2(4)
C13 C12 C11 121.4(6)
C13 C12 H12 119.3
C11 C12 H12 119.3
C12 C13 C14 118.6(7)
C12 C13 H13 120.7
C14 C13 H13 120.7
C15 C14 C13 121.0(6)
C15 C14 H14 119.5
C13 C14 H14 119.5
C14 C15 C16 120.0(6)
C14 C15 H15 120.0
C16 C15 H15 120.0
C11 C16 C15 120.0(7)
C11 C16 H16 120.0
C15 C16 H16 120.0
C18 C17 P2 109.4(4)
C18 C17 H17A 109.8
P2 C17 H17A 109.8
C18 C17 H17B 109.8
P2 C17 H17B 109.8
H17A C17 H17B 108.2
C17 C18 P3 109.9(4)
C17 C18 H18A 109.7
P3 C18 H18A 109.7
C17 C18 H18B 109.7
P3 C18 H18B 109.7
H18A C18 H18B 108.2
C24 C19 C20 117.4(6)
C24 C19 P3 120.5(5)
C20 C19 P3 122.1(5)
C21 C20 C19 119.8(6)
C21 C20 H20 120.1
C19 C20 H20 120.1
C22 C21 C20 121.7(7)
C22 C21 H21 119.1
C20 C21 H21 119.1
C21 C22 C23 119.0(6)
C21 C22 H22 120.5
C23 C22 H22 120.5
C24 C23 C22 120.1(7)
C24 C23 H23 119.9
C22 C23 H23 119.9
C23 C24 C19 121.8(6)
C23 C24 H24 119.1
C19 C24 H24 119.1
C59 C58 C63 117.4(6)
C59 C58 P3 118.5(4)
C63 C58 P3 124.1(5)
C60 C59 C58 121.8(6)
C60 C59 H59 119.1
C58 C59 H59 119.1
C59 C60 C61 120.0(7)
C59 C60 H60 120.0
C61 C60 H60 120.0
C62 C61 C60 119.6(7)
C62 C61 H61 120.2
C60 C61 H61 120.2
C61 C62 C63 120.9(6)
C61 C62 H62 119.6
C63 C62 H62 119.6
C62 C63 C58 120.3(6)
C62 C63 H63 119.8
C58 C63 H63 119.8
C69 C64 C65 118.6(6)
C69 C64 P4 117.7(5)
C65 C64 P4 123.7(5)
C66 C65 C64 120.5(7)
C66 C65 H65 119.8
C64 C65 H65 119.8
C67 C66 C65 120.2(7)
C67 C66 H66 119.9
C65 C66 H66 119.9
C68 C67 C66 119.8(7)
C68 C67 H67 120.1
C66 C67 H67 120.1
C67 C68 C69 120.0(7)
C67 C68 H68 120.0
C69 C68 H68 120.0
C64 C69 C68 120.9(7)
C64 C69 H69 119.5
C68 C69 H69 119.5
C71 C70 C75 118.4(6)
C71 C70 P4 123.6(5)
C75 C70 P4 118.0(5)
C70 C71 C72 120.7(7)
C70 C71 H71 119.7
C72 C71 H71 119.7
C73 C72 C71 120.3(7)
C73 C72 H72 119.9
C71 C72 H72 119.9
C72 C73 C74 120.5(7)
C72 C73 H73 119.7
C74 C73 H73 119.7
C73 C74 C75 119.4(7)
C73 C74 H74 120.3
C75 C74 H74 120.3
C70 C75 C74 120.6(6)
C70 C75 H75 119.7
C74 C75 H75 119.7
C77 C76 P4 109.4(4)
C77 C76 H76A 109.8
P4 C76 H76A 109.8
C77 C76 H76B 109.8
P4 C76 H76B 109.8
H76A C76 H76B 108.2
C76 C77 P5 111.2(4)
C76 C77 H77A 109.4
P5 C77 H77A 109.4
C76 C77 H77B 109.4
P5 C77 H77B 109.4
H77A C77 H77B 108.0
C83 C78 C79 118.4(6)
C83 C78 P5 124.1(5)
C79 C78 P5 117.5(5)
C80 C79 C78 120.9(7)
C80 C79 H79 119.5
C78 C79 H79 119.5
C81 C80 C79 119.3(7)
C81 C80 H80 120.3
C79 C80 H80 120.3
C80 C81 C82 120.5(7)
C80 C81 H81 119.8
C82 C81 H81 119.8
C83 C82 C81 119.5(7)
C83 C82 H82 120.3
C81 C82 H82 120.3
C78 C83 C82 121.4(6)
C78 C83 H83 119.3
C82 C83 H83 119.3
C85 C84 C89 118.7(5)
C85 C84 P5 124.1(5)
C89 C84 P5 117.2(5)
C84 C85 C86 120.5(6)
C84 C85 H85 119.8
C86 C85 H85 119.8
C87 C86 C85 120.4(6)
C87 C86 H86 119.8
C85 C86 H86 119.8
C86 C87 C88 119.8(6)
C86 C87 H87 120.1
C88 C87 H87 120.1
C87 C88 C89 120.1(7)
C87 C88 H88 119.9
C89 C88 H88 119.9
C88 C89 C84 120.5(6)
C88 C89 H89 119.8
C84 C89 H89 119.8
C91 C90 C95 117.2(8)
C91 C90 C96 120.5(7)
C95 C90 C96 122.2(7)
C90 C91 C92 121.3(7)
C90 C91 H91 119.3
C92 C91 H91 119.3
C93 C92 C91 120.0(8)
C93 C92 H92 120.0
C91 C92 H92 120.0
C94 C93 C92 119.7(8)
C94 C93 H93 120.2
C92 C93 H93 120.2
C93 C94 C95 120.3(7)
C93 C94 H94 119.9
C95 C94 H94 119.9
C94 C95 C90 121.6(8)
C94 C95 H95 119.2
C90 C95 H95 119.2
C90 C96 H96A 109.5
C90 C96 H96B 109.5
H96A C96 H96B 109.5
C90 C96 H96C 109.5
H96A C96 H96C 109.5
H96B C96 H96C 109.5
C98 C97 C102 120.0
C98 C97 H97 120.0
C102 C97 H97 120.0
C99 C98 C97 120.0
C99 C98 H98 120.0
C97 C98 H98 120.0
C98 C99 C100 120.0
C98 C99 C103 118.5
C100 C99 C103 121.3
C101 C100 C99 120.0
C101 C100 H100 120.0
C99 C100 H100 120.0
C100 C101 C102 120.0
C100 C101 H101 120.0
C102 C101 H101 120.0
C101 C102 C97 120.0
C101 C102 H102 120.0
C97 C102 H102 120.0
C99 C103 H10A 109.5
C99 C103 H10B 109.5
H10A C103 H10B 109.5
C99 C103 H10C 109.5
H10A C103 H10C 109.5
H10B C103 H10C 109.5

loop_
_geom_bond_atom_site_label_1
_geom_bond_atom_site_label_2
_geom_bond_distance
P1 C1 1.712(6)
P1 Pd1 2.3260(15)
P1 Pd2 2.3597(16)
P2 C5 1.818(6)
P2 C11 1.832(6)
P2 C17 1.857(6)
P2 Pd1 2.2804(17)
P3 C58 1.817(6)
P3 C19 1.826(6)
P3 C18 1.858(7)
P3 Pd1 2.3069(15)
P4 C70 1.831(6)
P4 C64 1.835(6)
P4 C76 1.848(6)
P4 Pd2 2.2931(16)
P5 C84 1.828(6)
P5 C78 1.839(6)
P5 C77 1.856(6)
P5 Pd2 2.3093(16)
Pd1 C1 2.149(6)
Pd1 Pd2 3.0270(7)
Pd2 C1 2.123(6)
C1 Si1 1.835(6)
Si1 C3 1.862(8)
Si1 C4 1.870(8)
Si1 C2 1.879(7)
C2 H2A 0.9800
C2 H2B 0.9800
C2 H2C 0.9800
C3 H3A 0.9800
C3 H3B 0.9800
C3 H3C 0.9800
C4 H4A 0.9800
C4 H4B 0.9800
C4 H4C 0.9800
C5 C10 1.389(9)
C5 C6 1.399(9)
C6 C7 1.370(10)
C6 H6 0.9500
C7 C8 1.379(12)
C7 H7 0.9500
C8 C9 1.380(12)
C8 H8 0.9500
C9 C10 1.393(10)
C9 H9 0.9500
C10 H10 0.9500
C11 C16 1.387(8)
C11 C12 1.388(9)
C12 C13 1.384(9)
C12 H12 0.9500
C13 C14 1.386(9)
C13 H13 0.9500
C14 C15 1.372(11)
C14 H14 0.9500
C15 C16 1.392(10)
C15 H15 0.9500
C16 H16 0.9500
C17 C18 1.522(9)
C17 H17A 0.9900
C17 H17B 0.9900
C18 H18A 0.9900
C18 H18B 0.9900
C19 C24 1.392(9)
C19 C20 1.409(9)
C20 C21 1.381(9)
C20 H20 0.9500
C21 C22 1.366(10)
C21 H21 0.9500
C22 C23 1.385(10)
C22 H22 0.9500
C23 C24 1.371(9)
C23 H23 0.9500
C24 H24 0.9500
C58 C59 1.394(9)
C58 C63 1.403(8)
C59 C60 1.369(9)
C59 H59 0.9500
C60 C61 1.380(9)
C60 H60 0.9500
C61 C62 1.374(10)
C61 H61 0.9500
C62 C63 1.382(9)
C62 H62 0.9500
C63 H63 0.9500
C64 C69 1.387(9)
C64 C65 1.393(9)
C65 C66 1.389(9)
C65 H65 0.9500
C66 C67 1.382(11)
C66 H66 0.9500
C67 C68 1.382(11)
C67 H67 0.9500
C68 C69 1.389(9)
C68 H68 0.9500
C69 H69 0.9500
C70 C71 1.375(9)
C70 C75 1.397(9)
C71 C72 1.393(10)
C71 H71 0.9500
C72 C73 1.368(11)
C72 H72 0.9500
C73 C74 1.370(10)
C73 H73 0.9500
C74 C75 1.398(9)
C74 H74 0.9500
C75 H75 0.9500
C76 C77 1.525(8)
C76 H76A 0.9900
C76 H76B 0.9900
C77 H77A 0.9900
C77 H77B 0.9900
C78 C83 1.368(9)
C78 C79 1.397(9)
C79 C80 1.394(10)
C79 H79 0.9500
C80 C81 1.367(11)
C80 H80 0.9500
C81 C82 1.389(10)
C81 H81 0.9500
C82 C83 1.385(9)
C82 H82 0.9500
C83 H83 0.9500
C84 C85 1.383(9)
C84 C89 1.400(9)
C85 C86 1.390(9)
C85 H85 0.9500
C86 C87 1.377(10)
C86 H86 0.9500
C87 C88 1.381(10)
C87 H87 0.9500
C88 C89 1.384(9)
C88 H88 0.9500
C89 H89 0.9500
C90 C91 1.390(11)
C90 C95 1.398(10)
C90 C96 1.502(11)
C91 C92 1.391(11)
C91 H91 0.9500
C92 C93 1.380(11)
C92 H92 0.9500
C93 C94 1.376(12)
C93 H93 0.9500
C94 C95 1.377(11)
C94 H94 0.9500
C95 H95 0.9500
C96 H96A 0.9800
C96 H96B 0.9800
C96 H96C 0.9800
C97 C98 1.3900
C97 C102 1.3900
C97 H97 0.9500
C98 C99 1.3900
C98 H98 0.9500
C99 C100 1.3900
C99 C103 1.5436
C100 C101 1.3900
C100 H100 0.9500
C101 C102 1.3900
C101 H101 0.9500
C102 H102 0.9500
C103 H10A 0.9800
C103 H10B 0.9800
C103 H10C 0.9800

loop_
_geom_torsion_atom_site_label_1
_geom_torsion_atom_site_label_2
_geom_torsion_atom_site_label_3
_geom_torsion_atom_site_label_4
_geom_torsion
C5 P2 Pd1 C1 60.8(4)
C11 P2 Pd1 C1 -64.7(4)
C17 P2 Pd1 C1 -177.9(4)
C5 P2 Pd1 P3 -125.1(2)
C11 P2 Pd1 P3 109.5(2)
C17 P2 Pd1 P3 -3.8(2)
C5 P2 Pd1 P1 56.2(2)
C11 P2 Pd1 P1 -69.3(2)
C17 P2 Pd1 P1 177.4(2)
C5 P2 Pd1 Pd2 2.1(2)
C11 P2 Pd1 Pd2 -123.4(2)
C17 P2 Pd1 Pd2 123.4(2)
C58 P3 Pd1 C1 -90.9(3)
C19 P3 Pd1 C1 40.4(3)
C18 P3 Pd1 C1 157.8(3)
C58 P3 Pd1 P2 92.1(2)
C19 P3 Pd1 P2 -136.6(3)
C18 P3 Pd1 P2 -19.2(2)
C58 P3 Pd1 P1 -92.3(3)
C19 P3 Pd1 P1 39.0(4)
C18 P3 Pd1 P1 156.4(3)
C58 P3 Pd1 Pd2 -38.6(2)
C19 P3 Pd1 Pd2 92.7(3)
C18 P3 Pd1 Pd2 -149.9(2)
Pd2 P1 Pd1 C1 61.4(2)
C1 P1 Pd1 P2 177.1(2)
Pd2 P1 Pd1 P2 -121.49(5)
C1 P1 Pd1 P3 1.6(3)
Pd2 P1 Pd1 P3 63.1(2)
C1 P1 Pd1 Pd2 -61.4(2)
C70 P4 Pd2 C1 -84.9(5)
C64 P4 Pd2 C1 44.2(5)
C76 P4 Pd2 C1 162.4(5)
C70 P4 Pd2 P5 99.6(2)
C64 P4 Pd2 P5 -131.2(3)
C76 P4 Pd2 P5 -13.0(2)
C70 P4 Pd2 P1 -89.7(2)
C64 P4 Pd2 P1 39.5(3)
C76 P4 Pd2 P1 157.7(2)
C70 P4 Pd2 Pd1 -33.0(2)
C64 P4 Pd2 Pd1 96.1(3)
C76 P4 Pd2 Pd1 -145.7(2)
C84 P5 Pd2 C1 52.2(3)
C78 P5 Pd2 C1 -76.6(3)
C77 P5 Pd2 C1 172.0(2)
C84 P5 Pd2 P4 -129.5(2)
C78 P5 Pd2 P4 101.7(2)
C77 P5 Pd2 P4 -9.7(2)
C84 P5 Pd2 P1 71.4(3)
C78 P5 Pd2 P1 -57.4(3)
C77 P5 Pd2 P1 -168.8(2)
C84 P5 Pd2 Pd1 1.7(3)
C78 P5 Pd2 Pd1 -127.1(2)
C77 P5 Pd2 Pd1 121.55(19)
Pd1 P1 Pd2 C1 -63.2(2)
C1 P1 Pd2 P4 177.7(2)
Pd1 P1 Pd2 P4 114.43(6)
C1 P1 Pd2 P5 -25.5(3)
Pd1 P1 Pd2 P5 -88.79(13)
C1 P1 Pd2 Pd1 63.2(2)
P2 Pd1 Pd2 C1 147.1(2)
P3 Pd1 Pd2 C1 -102.1(2)
P1 Pd1 Pd2 C1 61.9(2)
C1 Pd1 Pd2 P4 -157.6(2)
P2 Pd1 Pd2 P4 -10.57(7)
P3 Pd1 Pd2 P4 100.27(7)
P1 Pd1 Pd2 P4 -95.76(7)
C1 Pd1 Pd2 P5 87.7(2)
P2 Pd1 Pd2 P5 -125.20(7)
P3 Pd1 Pd2 P5 -14.36(7)
P1 Pd1 Pd2 P5 149.61(7)
C1 Pd1 Pd2 P1 -61.9(2)
P2 Pd1 Pd2 P1 85.18(7)
P3 Pd1 Pd2 P1 -163.97(7)
Pd1 P1 C1 Si1 -126.8(5)
Pd2 P1 C1 Si1 138.2(5)
Pd1 P1 C1 Pd2 94.91(15)
Pd2 P1 C1 Pd1 -94.91(15)
P4 Pd2 C1 P1 -6.1(6)
P5 Pd2 C1 P1 168.95(11)
Pd1 Pd2 C1 P1 -72.4(2)
P4 Pd2 C1 Si1 -136.8(4)
P5 Pd2 C1 Si1 38.3(5)
P1 Pd2 C1 Si1 -130.7(5)
Pd1 Pd2 C1 Si1 156.9(6)
P4 Pd2 C1 Pd1 66.3(5)
P5 Pd2 C1 Pd1 -118.62(15)
P1 Pd2 C1 Pd1 72.4(2)
P2 Pd1 C1 P1 -6.2(5)
P3 Pd1 C1 P1 -179.50(10)
Pd2 Pd1 C1 P1 74.3(2)
P2 Pd1 C1 Si1 119.9(4)
P3 Pd1 C1 Si1 -53.4(4)
P1 Pd1 C1 Si1 126.1(5)
Pd2 Pd1 C1 Si1 -159.6(5)
P2 Pd1 C1 Pd2 -80.5(4)
P3 Pd1 C1 Pd2 106.17(17)
P1 Pd1 C1 Pd2 -74.3(2)
P1 C1 Si1 C3 -170.5(5)
Pd2 C1 Si1 C3 -59.6(6)
Pd1 C1 Si1 C3 90.0(5)
P1 C1 Si1 C4 70.2(5)
Pd2 C1 Si1 C4 -178.9(4)
Pd1 C1 Si1 C4 -29.3(5)
P1 C1 Si1 C2 -48.9(5)
Pd2 C1 Si1 C2 62.0(5)
Pd1 C1 Si1 C2 -148.4(4)
C11 P2 C5 C10 -86.4(6)
C17 P2 C5 C10 20.3(6)
Pd1 P2 C5 C10 143.4(5)
C11 P2 C5 C6 94.1(5)
C17 P2 C5 C6 -159.2(5)
Pd1 P2 C5 C6 -36.1(6)
C10 C5 C6 C7 1.2(10)
P2 C5 C6 C7 -179.3(6)
C5 C6 C7 C8 -1.8(12)
C6 C7 C8 C9 2.2(13)
C7 C8 C9 C10 -1.9(12)
C6 C5 C10 C9 -0.9(10)
P2 C5 C10 C9 179.6(5)
C8 C9 C10 C5 1.3(11)
C5 P2 C11 C16 -144.8(5)
C17 P2 C11 C16 107.1(5)
Pd1 P2 C11 C16 -9.6(5)
C5 P2 C11 C12 34.8(6)
C17 P2 C11 C12 -73.3(5)
Pd1 P2 C11 C12 170.0(4)
C16 C11 C12 C13 1.1(9)
P2 C11 C12 C13 -178.5(5)
C11 C12 C13 C14 -0.9(9)
C12 C13 C14 C15 0.6(10)
C13 C14 C15 C16 -0.3(10)
C12 C11 C16 C15 -0.8(9)
P2 C11 C16 C15 178.8(5)
C14 C15 C16 C11 0.4(10)
C5 P2 C17 C18 164.3(5)
C11 P2 C17 C18 -88.5(5)
Pd1 P2 C17 C18 32.2(5)
P2 C17 C18 P3 -50.0(5)
C58 P3 C18 C17 -71.8(5)
C19 P3 C18 C17 -179.2(4)
Pd1 P3 C18 C17 45.1(4)
C58 P3 C19 C24 -167.0(5)
C18 P3 C19 C24 -60.1(6)
Pd1 P3 C19 C24 59.1(6)
C58 P3 C19 C20 15.0(6)
C18 P3 C19 C20 121.9(5)
Pd1 P3 C19 C20 -118.9(5)
C24 C19 C20 C21 1.4(9)
P3 C19 C20 C21 179.4(5)
C19 C20 C21 C22 -0.6(11)
C20 C21 C22 C23 0.5(11)
C21 C22 C23 C24 -1.2(10)
C22 C23 C24 C19 2.1(10)
C20 C19 C24 C23 -2.1(9)
P3 C19 C24 C23 179.8(5)
C19 P3 C58 C59 -110.4(5)
C18 P3 C58 C59 145.0(5)
Pd1 P3 C58 C59 32.9(6)
C19 P3 C58 C63 69.0(6)
C18 P3 C58 C63 -35.7(6)
Pd1 P3 C58 C63 -147.8(5)
C63 C58 C59 C60 -0.8(10)
P3 C58 C59 C60 178.6(6)
C58 C59 C60 C61 0.6(11)
C59 C60 C61 C62 -0.2(12)
C60 C61 C62 C63 0.0(12)
C61 C62 C63 C58 -0.3(11)
C59 C58 C63 C62 0.7(10)
P3 C58 C63 C62 -178.7(6)
C70 P4 C64 C69 101.2(5)
C76 P4 C64 C69 -153.5(5)
Pd2 P4 C64 C69 -33.0(6)
C70 P4 C64 C65 -78.4(6)
C76 P4 C64 C65 26.9(6)
Pd2 P4 C64 C65 147.4(5)
C69 C64 C65 C66 -1.3(10)
P4 C64 C65 C66 178.3(5)
C64 C65 C66 C67 0.7(10)
C65 C66 C67 C68 0.2(11)
C66 C67 C68 C69 -0.5(12)
C65 C64 C69 C68 1.0(10)
P4 C64 C69 C68 -178.7(6)
C67 C68 C69 C64 -0.1(11)
C64 P4 C70 C71 44.2(7)
C76 P4 C70 C71 -61.1(6)
Pd2 P4 C70 C71 -176.6(5)
C64 P4 C70 C75 -135.5(5)
C76 P4 C70 C75 119.1(5)
Pd2 P4 C70 C75 3.6(6)
C75 C70 C71 C72 0.0(11)
P4 C70 C71 C72 -179.8(6)
C70 C71 C72 C73 -0.8(13)
C71 C72 C73 C74 0.1(13)
C72 C73 C74 C75 1.3(12)
C71 C70 C75 C74 1.4(10)
P4 C70 C75 C74 -178.8(5)
C73 C74 C75 C70 -2.0(11)
C70 P4 C76 C77 -82.7(5)
C64 P4 C76 C77 171.3(4)
Pd2 P4 C76 C77 39.1(5)
P4 C76 C77 P5 -49.5(5)
C84 P5 C77 C76 173.2(4)
C78 P5 C77 C76 -79.4(5)
Pd2 P5 C77 C76 36.9(5)
C84 P5 C78 C83 25.1(6)
C77 P5 C78 C83 -80.7(6)
Pd2 P5 C78 C83 166.3(5)
C84 P5 C78 C79 -153.2(6)
C77 P5 C78 C79 100.9(6)
Pd2 P5 C78 C79 -12.0(6)
C83 C78 C79 C80 0.0(12)
P5 C78 C79 C80 178.4(7)
C78 C79 C80 C81 -1.1(13)
C79 C80 C81 C82 1.0(13)
C80 C81 C82 C83 0.1(12)
C79 C78 C83 C82 1.2(11)
P5 C78 C83 C82 -177.1(5)
C81 C82 C83 C78 -1.2(11)
C78 P5 C84 C85 -86.1(6)
C77 P5 C84 C85 21.1(6)
Pd2 P5 C84 C85 142.6(5)
C78 P5 C84 C89 95.6(5)
C77 P5 C84 C89 -157.3(5)
Pd2 P5 C84 C89 -35.8(6)
C89 C84 C85 C86 -1.1(10)
P5 C84 C85 C86 -179.4(5)
C84 C85 C86 C87 -0.8(11)
C85 C86 C87 C88 1.5(11)
C86 C87 C88 C89 -0.5(11)
C87 C88 C89 C84 -1.3(10)
C85 C84 C89 C88 2.1(9)
P5 C84 C89 C88 -179.5(5)
C95 C90 C91 C92 -0.2(10)
C96 C90 C91 C92 -178.6(7)
C90 C91 C92 C93 0.5(11)
C91 C92 C93 C94 0.1(11)
C92 C93 C94 C95 -1.0(11)
C93 C94 C95 C90 1.2(11)
C91 C90 C95 C94 -0.6(11)
C96 C90 C95 C94 177.7(7)
C102 C97 C98 C99 0.0
C97 C98 C99 C100 0.0
C97 C98 C99 C103 175.2
C98 C99 C100 C101 0.0
C103 C99 C100 C101 -175.1
C99 C100 C101 C102 0.0
C100 C101 C102 C97 0.0
C98 C97 C102 C101 0.0
